data_7229533
loop_
_publ_author_name
'Xu, Fen'
'Kang, Wei-Fen'
'Wang, Xiao-Ning'
'Kou, Hao-Dong'
'Jin, Zhen'
'Liu, Chun-Sen'

_publ_section_title
;
 Synergic effect of copper-based metal--organic frameworks for highly
 efficient C--H activation of amidines
;
_journal_issue 81
_journal_name_full 'RSC Advances'
_journal_page_first 51658
_journal_paper_doi 10.1039/C7RA10682C
_journal_volume 7
_journal_year 2017
_chemical_formula_moiety 'C56 H34 Cu2 N6 O14'
_chemical_formula_sum 'C56 H34 Cu2 N6 O14'
_chemical_formula_weight 1141.97
_space_group_crystal_system triclinic
_space_group_IT_number 2
_space_group_name_Hall '-P 1'
_space_group_name_H-M_alt 'P -1'
_symmetry_space_group_name_Hall '-P 1'
_symmetry_space_group_name_H-M 'P -1'
_atom_sites_solution_hydrogens geom
_atom_sites_solution_primary dual
_audit_creation_date 2017-05-03
_audit_creation_method
;
Olex2 1.2
(compiled 2017.03.28 svn.r3405 for OlexSys, GUI svn.r5335)
;
_audit_update_record
;
2017-05-03 deposited with the CCDC.
2017-10-23 downloaded from the CCDC.
;
_cell_angle_alpha 111.443(4)
_cell_angle_beta 91.846(3)
_cell_angle_gamma 95.794(3)
_cell_formula_units_Z 2
_cell_length_a 12.1088(4)
_cell_length_b 16.9597(8)
_cell_length_c 19.1362(4)
_cell_measurement_reflns_used 9059
_cell_measurement_temperature 293(2)
_cell_measurement_theta_max 72.9810
_cell_measurement_theta_min 4.5590
_cell_volume 3629.0(2)
_computing_cell_refinement
;
CrysAlisPro, Agilent Technologies,
Version 1.171.37.35 (release 13-08-2014 CrysAlis171 .NET)
(compiled Aug 13 2014,18:06:01)
;
_computing_data_collection
;
CrysAlisPro, Agilent Technologies,
Version 1.171.37.35 (release 13-08-2014 CrysAlis171 .NET)
(compiled Aug 13 2014,18:06:01)
;
_computing_data_reduction
;
CrysAlisPro, Agilent Technologies,
Version 1.171.37.35 (release 13-08-2014 CrysAlis171 .NET)
(compiled Aug 13 2014,18:06:01)
;
_computing_molecular_graphics 'Olex2 (Dolomanov et al., 2009)'
_computing_publication_material 'Olex2 (Dolomanov et al., 2009)'
_computing_structure_refinement 'ShelXL (Sheldrick, 2015)'
_computing_structure_solution 'ShelXT (Sheldrick, 2015)'
_diffrn_ambient_temperature 293(2)
_diffrn_detector 'CCD plate'
_diffrn_detector_area_resol_mean 5.3031
_diffrn_detector_type AtlasS2
_diffrn_measured_fraction_theta_full 0.999
_diffrn_measured_fraction_theta_max 0.999
_diffrn_measurement_details
;
#__ type_ start__ end____ width___ exp.time_
  1 omega  -67.00   32.00   1.0000    3.0000
omega____ theta____ kappa____ phi______ frames
    -      -40.2955   57.0000   60.0000 99

#__ type_ start__ end____ width___ exp.time_
  2 omega   89.00  115.00   1.0000    3.0000
omega____ theta____ kappa____ phi______ frames
    -       40.2955   38.0000  -60.0000 26

#__ type_ start__ end____ width___ exp.time_
  3 omega   82.00  169.00   1.0000   12.0000
omega____ theta____ kappa____ phi______ frames
    -      107.1410   30.0000    0.0000 87

#__ type_ start__ end____ width___ exp.time_
  4 omega  125.00  172.00   1.0000   12.0000
omega____ theta____ kappa____ phi______ frames
    -      107.1410  125.0000 -120.0000 47

#__ type_ start__ end____ width___ exp.time_
  5 omega  110.00  170.00   1.0000   12.0000
omega____ theta____ kappa____ phi______ frames
    -      107.1410   77.0000 -150.0000 60

#__ type_ start__ end____ width___ exp.time_
  6 omega   88.00  176.00   1.0000   12.0000
omega____ theta____ kappa____ phi______ frames
    -      107.1410   45.0000  -90.0000 88

#__ type_ start__ end____ width___ exp.time_
  7 omega   66.00   98.00   1.0000   12.0000
omega____ theta____ kappa____ phi______ frames
    -      107.1410  -45.0000    0.0000 32

#__ type_ start__ end____ width___ exp.time_
  8 omega   49.00  106.00   1.0000   12.0000
omega____ theta____ kappa____ phi______ frames
    -      107.1410  -95.0000   30.0000 57

#__ type_ start__ end____ width___ exp.time_
  9 omega   45.00  116.00   1.0000   12.0000
omega____ theta____ kappa____ phi______ frames
    -      107.1410 -125.0000    0.0000 71

#__ type_ start__ end____ width___ exp.time_
 10 omega   37.00   89.00   1.0000   12.0000
omega____ theta____ kappa____ phi______ frames
    -      107.1410  -30.0000   90.0000 52

#__ type_ start__ end____ width___ exp.time_
 11 omega   40.00  140.00   1.0000   12.0000
omega____ theta____ kappa____ phi______ frames
    -      107.1410  -77.0000  150.0000 100

#__ type_ start__ end____ width___ exp.time_
 12 omega   32.00   84.00   1.0000   12.0000
omega____ theta____ kappa____ phi______ frames
    -      107.1410  -30.0000  -30.0000 52

#__ type_ start__ end____ width___ exp.time_
 13 omega   34.00   98.00   1.0000   12.0000
omega____ theta____ kappa____ phi______ frames
    -      107.1410  -45.0000  -90.0000 64

#__ type_ start__ end____ width___ exp.time_
 14 omega   68.00   97.00   1.0000   12.0000
omega____ theta____ kappa____ phi______ frames
    -      107.1410  -45.0000 -150.0000 29

#__ type_ start__ end____ width___ exp.time_
 15 omega   89.00  121.00   1.0000   12.0000
omega____ theta____ kappa____ phi______ frames
    -      107.1410 -125.0000 -180.0000 32

#__ type_ start__ end____ width___ exp.time_
 16 omega   20.00   81.00   1.0000    3.0000
omega____ theta____ kappa____ phi______ frames
    -       40.2955  -99.0000 -150.0000 61

#__ type_ start__ end____ width___ exp.time_
 17 omega  -50.00   34.00   1.0000    3.0000
omega____ theta____ kappa____ phi______ frames
    -      -40.2955   38.0000 -150.0000 84

#__ type_ start__ end____ width___ exp.time_
 18 omega   15.00   58.00   1.0000    3.0000
omega____ theta____ kappa____ phi______ frames
    -       40.2955  -99.0000  120.0000 43

#__ type_ start__ end____ width___ exp.time_
 19 omega   33.00   87.00   1.0000   12.0000
omega____ theta____ kappa____ phi______ frames
    -      107.1410  -30.0000  150.0000 54

#__ type_ start__ end____ width___ exp.time_
 20 omega -108.00  -16.00   1.0000    3.0000
omega____ theta____ kappa____ phi______ frames
    -      -40.2955  -57.0000  -90.0000 92
;
_diffrn_measurement_device 'four-circle diffractometer'
_diffrn_measurement_device_type 'SuperNova, Dual, Cu at zero, AtlasS2'
_diffrn_measurement_method '\w scans'
_diffrn_orient_matrix_UB_11 0.0098172000
_diffrn_orient_matrix_UB_12 0.0973200000
_diffrn_orient_matrix_UB_13 0.0426071000
_diffrn_orient_matrix_UB_21 -0.0329491000
_diffrn_orient_matrix_UB_22 -0.0139299000
_diffrn_orient_matrix_UB_23 0.0720991000
_diffrn_orient_matrix_UB_31 0.1235432000
_diffrn_orient_matrix_UB_32 0.0009184000
_diffrn_orient_matrix_UB_33 0.0225636000
_diffrn_radiation_monochromator mirror
_diffrn_radiation_probe x-ray
_diffrn_radiation_type CuK\a
_diffrn_radiation_wavelength 1.54184
_diffrn_reflns_av_R_equivalents 0.0350
_diffrn_reflns_av_unetI/netI 0.0444
_diffrn_reflns_Laue_measured_fraction_full 0.999
_diffrn_reflns_Laue_measured_fraction_max 0.999
_diffrn_reflns_limit_h_max 14
_diffrn_reflns_limit_h_min -12
_diffrn_reflns_limit_k_max 18
_diffrn_reflns_limit_k_min -20
_diffrn_reflns_limit_l_max 22
_diffrn_reflns_limit_l_min -19
_diffrn_reflns_number 24542
_diffrn_reflns_point_group_measured_fraction_full 0.999
_diffrn_reflns_point_group_measured_fraction_max 0.999
_diffrn_reflns_theta_full 67.078
_diffrn_reflns_theta_max 67.078
_diffrn_reflns_theta_min 3.679
_diffrn_source 'sealed X-ray tube'
_diffrn_source_type 'SuperNova (Cu) X-ray Source'
_exptl_absorpt_coefficient_mu 1.173
_exptl_absorpt_correction_T_max 1.00000
_exptl_absorpt_correction_T_min 0.88040
_exptl_absorpt_correction_type multi-scan
_exptl_absorpt_process_details
;
CrysAlisPro, Agilent Technologies,
Version 1.171.37.35 (release 13-08-2014 CrysAlis171 .NET)
(compiled Aug 13 2014,18:06:01)
Empirical absorption correction using spherical harmonics,
 implemented in SCALE3 ABSPACK scaling algorithm.
;
_exptl_crystal_density_diffrn 1.045
_exptl_crystal_F_000 1164
_platon_squeeze_details
;
;
_refine_diff_density_max 1.116
_refine_diff_density_min -0.557
_refine_diff_density_rms 0.084
_refine_ls_extinction_method none
_refine_ls_goodness_of_fit_ref 1.002
_refine_ls_hydrogen_treatment constr
_refine_ls_matrix_type full
_refine_ls_number_parameters 703
_refine_ls_number_reflns 12970
_refine_ls_number_restraints 0
_refine_ls_restrained_S_all 1.002
_refine_ls_R_factor_all 0.0891
_refine_ls_R_factor_gt 0.0786
_refine_ls_shift/su_max 0.001
_refine_ls_shift/su_mean 0.000
_refine_ls_structure_factor_coef Fsqd
_refine_ls_weighting_details 'w=1/[\s^2^(Fo^2^)+(0.1790P)^2^] where P=(Fo^2^+2Fc^2^)/3'
_refine_ls_weighting_scheme calc
_refine_ls_wR_factor_gt 0.2250
_refine_ls_wR_factor_ref 0.2442
_reflns_Friedel_coverage 0.000
_reflns_number_gt 9585
_reflns_number_total 12970
_reflns_threshold_expression 'I > 2\s(I)'
_cod_data_source_file c7ra10682c2.cif
_cod_data_source_block 20160120wxn-1
_cod_database_code 7229533
_shelx_shelxl_version_number 2016/6
_chemical_oxdiff_formula 'C H O N Cu'
_chemical_oxdiff_usercomment 1591
_shelx_space_group_comment
;
The symmetry employed for this shelxl refinement is uniquely defined
by the following loop, which should always be used as a source of
symmetry information in preference to the above space-group names.
They are only intended as comments.
;
_reflns_odcompleteness_completeness 99.91
_reflns_odcompleteness_iscentric 1
_reflns_odcompleteness_theta 66.97
_olex2_refinement_description
;
1. Fixed Uiso
 At 1.2 times of:
  All C(H) groups
2.a Aromatic/amide H refined with riding coordinates:
 C35(H35), C39(H39), C37(H37), C47(H47), C41(H41), C42(H42), C33(H33),
 C32(H32), C29(H29), C44(H44), C45(H45), C53(H53), C46(H46), C30(H30), C52(H52),
  C49(H49), C50(H50), C7(H7), C11(H11), C6(H6), C13(H13), C9(H9), C22(H22),
 C24(H24), C21(H21), C3(H3), C25(H25), C19(H19), C4(H4), C18(H18), C16(H16),
 C15(H15), C56(H56), C55(H55)
;
_olex2_submission_special_instructions 'No special instructions were received'

loop_
_space_group_symop_operation_xyz
'x, y, z'
'-x, -y, -z'

loop_
_atom_site_label
_atom_site_type_symbol
_atom_site_fract_x
_atom_site_fract_y
_atom_site_fract_z
_atom_site_U_iso_or_equiv
_atom_site_adp_type
_atom_site_occupancy
_atom_site_site_symmetry_order
_atom_site_calc_flag
_atom_site_refinement_flags_posn
Cu1 Cu -0.03075(3) 1.06893(3) 0.05368(3) 0.06094(17) Uani 1 1 d .
Cu2 Cu 1.04780(5) 0.58113(3) 0.53626(3) 0.07183(19) Uani 1 1 d .
O10 O 0.7413(2) 0.50801(18) 0.89029(14) 0.0755(6) Uani 1 1 d .
O11 O 0.3533(2) 0.41107(17) 0.81192(18) 0.0789(7) Uani 1 1 d .
O13 O 0.1086(2) 0.12887(18) 1.03512(17) 0.0801(7) Uani 1 1 d .
O8 O 0.9855(2) 0.56713(18) 0.62451(13) 0.0770(6) Uani 1 1 d .
O14 O 0.1589(2) 0.01296(17) 0.94594(18) 0.0827(7) Uani 1 1 d .
O1 O 0.0554(3) 1.0309(2) 0.12048(16) 0.0870(8) Uani 1 1 d .
O12 O 0.5601(2) 0.28651(19) 0.95241(17) 0.0808(7) Uani 1 1 d .
O2 O 0.1070(2) 0.91470(19) 0.03211(16) 0.0823(7) Uani 1 1 d .
O9 O 0.9072(3) 0.43125(18) 0.56443(14) 0.0829(7) Uani 1 1 d .
N6 N 0.1675(2) 0.70149(19) 0.82458(16) 0.0667(6) Uani 1 1 d .
N5 N 0.0897(2) 0.81833(19) 0.86678(17) 0.0691(7) Uani 1 1 d .
C34 C 0.6438(3) 0.4554(2) 0.88659(18) 0.0638(7) Uani 1 1 d .
N4 N 0.1024(3) 0.7999(2) 0.79113(19) 0.0843(9) Uani 1 1 d .
C38 C 0.4517(3) 0.4119(2) 0.8510(2) 0.0660(7) Uani 1 1 d .
C35 C 0.6485(3) 0.3960(2) 0.92026(19) 0.0670(7) Uani 1 1 d .
H35 H 0.714949 0.390056 0.942528 0.080 Uiso 1 1 calc R
C39 C 0.5473(3) 0.4652(2) 0.8520(2) 0.0687(8) Uani 1 1 d .
H39 H 0.546189 0.506006 0.830147 0.082 Uiso 1 1 calc R
C37 C 0.4519(3) 0.3517(2) 0.8835(2) 0.0667(7) Uani 1 1 d .
H37 H 0.387451 0.315849 0.881358 0.080 Uiso 1 1 calc R
C47 C 0.1269(3) 0.7580(2) 0.88457(19) 0.0654(7) Uani 1 1 d .
H47 H 0.125439 0.754615 0.931960 0.078 Uiso 1 1 calc R
C28 C 0.8792(3) 0.4999(2) 0.69309(18) 0.0641(7) Uani 1 1 d .
C36 C 0.5500(3) 0.3456(2) 0.9195(2) 0.0657(7) Uani 1 1 d .
C27 C 0.9278(3) 0.4995(2) 0.62182(18) 0.0657(7) Uani 1 1 d .
C31 C 0.7851(3) 0.5024(2) 0.82311(18) 0.0626(7) Uani 1 1 d .
C40 C 0.3144(3) 0.4867(2) 0.8175(2) 0.0693(8) Uani 1 1 d .
C43 C 0.2182(3) 0.6281(2) 0.82168(19) 0.0656(7) Uani 1 1 d .
C41 C 0.3304(3) 0.5581(3) 0.8809(2) 0.0755(9) Uani 1 1 d .
H41 H 0.373493 0.558960 0.922373 0.091 Uiso 1 1 calc R
C42 C 0.2817(3) 0.6304(2) 0.8834(2) 0.0726(8) Uani 1 1 d .
H42 H 0.292280 0.679686 0.926591 0.087 Uiso 1 1 calc R
C54 C 0.1727(3) 0.0913(2) 0.9879(2) 0.0690(8) Uani 1 1 d .
C48 C 0.4628(3) 0.2401(2) 0.9608(2) 0.0710(8) Uani 1 1 d .
O6 O 0.8130(4) 0.4641(4) 0.4425(3) 0.1328(14) Uani 1 1 d .
C1 C 0.1053(3) 0.9643(3) 0.0979(2) 0.0750(9) Uani 1 1 d .
C51 C 0.2753(3) 0.1432(2) 0.9788(2) 0.0674(7) Uani 1 1 d .
C33 C 0.8070(3) 0.4315(3) 0.6924(2) 0.0738(8) Uani 1 1 d .
H33 H 0.789578 0.384601 0.647706 0.089 Uiso 1 1 calc R
O4 O 0.6806(4) 0.8237(3) 0.2508(3) 0.1286(13) Uani 1 1 d .
O5 O 0.4573(3) 0.6761(3) 0.3766(3) 0.1334(16) Uani 1 1 d .
C32 C 0.7602(3) 0.4317(2) 0.7571(2) 0.0738(9) Uani 1 1 d .
H32 H 0.712339 0.384966 0.756454 0.089 Uiso 1 1 calc R
C29 C 0.9042(3) 0.5695(3) 0.7592(2) 0.0783(10) Uani 1 1 d .
H29 H 0.952870 0.615800 0.759649 0.094 Uiso 1 1 calc R
C44 C 0.2029(4) 0.5556(3) 0.7580(2) 0.0808(10) Uani 1 1 d .
H44 H 0.159716 0.554424 0.716449 0.097 Uiso 1 1 calc R
C45 C 0.2512(4) 0.4842(3) 0.7551(2) 0.0819(10) Uani 1 1 d .
H45 H 0.241377 0.435081 0.711753 0.098 Uiso 1 1 calc R
C53 C 0.4446(3) 0.1551(3) 0.9176(3) 0.0822(10) Uani 1 1 d .
H53 H 0.494461 0.129721 0.882625 0.099 Uiso 1 1 calc R
C2 C 0.1663(4) 0.9468(3) 0.1585(2) 0.0843(10) Uani 1 1 d .
C46 C 0.1492(4) 0.7300(3) 0.7677(2) 0.0818(10) Uani 1 1 d .
H46 H 0.167793 0.703037 0.718561 0.098 Uiso 1 1 calc R
C30 C 0.8573(3) 0.5716(3) 0.8255(2) 0.0779(10) Uani 1 1 d .
H30 H 0.874515 0.618564 0.870186 0.094 Uiso 1 1 calc R
C52 C 0.3499(4) 0.1072(3) 0.9270(3) 0.0842(10) Uani 1 1 d .
H52 H 0.336610 0.049289 0.897474 0.101 Uiso 1 1 calc R
C26 C 0.8321(6) 0.5329(5) 0.4674(3) 0.123(2) Uani 1 1 d .
C49 C 0.3931(4) 0.2781(3) 1.0146(3) 0.0903(11) Uani 1 1 d .
H49 H 0.408990 0.335319 1.045517 0.108 Uiso 1 1 calc R
C50 C 0.2976(4) 0.2291(3) 1.0221(3) 0.0826(10) Uani 1 1 d .
H50 H 0.248046 0.255002 1.057112 0.099 Uiso 1 1 calc R
O7 O 0.9068(8) 0.5943(4) 0.5046(4) 0.201(4) Uani 1 1 d .
O3 O 0.3256(6) 0.9030(4) 0.3306(2) 0.199(3) Uani 1 1 d .
C7 C 0.2181(4) 0.8746(3) 0.1421(3) 0.0901(11) Uani 1 1 d .
H7 H 0.215369 0.836602 0.092413 0.108 Uiso 1 1 calc R
C12 C 0.4773(5) 0.7385(4) 0.3477(3) 0.1048(15) Uani 1 1 d .
C11 C 0.5744(6) 0.7503(3) 0.3140(4) 0.1131(19) Uani 1 1 d .
H11 H 0.631058 0.716285 0.310951 0.136 Uiso 1 1 calc R
C6 C 0.2740(5) 0.8568(4) 0.1971(3) 0.1112(17) Uani 1 1 d .
H6 H 0.308346 0.807390 0.185465 0.133 Uiso 1 1 calc R
C10 C 0.5835(7) 0.8125(4) 0.2858(3) 0.1161(19) Uani 1 1 d .
C8 C 0.4085(7) 0.8497(5) 0.3204(3) 0.132(3) Uani 1 1 d .
C13 C 0.3945(6) 0.7863(4) 0.3501(3) 0.121(2) Uani 1 1 d .
H13 H 0.328837 0.777109 0.371405 0.145 Uiso 1 1 calc R
C20 C 0.5408(4) 0.6386(4) 0.3967(4) 0.1059(15) Uani 1 1 d .
C9 C 0.5027(9) 0.8655(4) 0.2884(3) 0.142(3) Uani 1 1 d .
H9 H 0.512140 0.908959 0.269590 0.170 Uiso 1 1 calc R
C23 C 0.7149(6) 0.5755(8) 0.4444(5) 0.141(3) Uani 1 1 d .
C5 C 0.2779(7) 0.9144(5) 0.2702(3) 0.133(3) Uani 1 1 d .
C22 C 0.7134(6) 0.6587(6) 0.4660(5) 0.141(3) Uani 1 1 d .
H22 H 0.772554 0.695248 0.497131 0.169 Uiso 1 1 calc R
C24 C 0.6211(8) 0.5177(5) 0.3984(5) 0.150(3) Uani 1 1 d .
H24 H 0.618822 0.458984 0.385191 0.180 Uiso 1 1 calc R
C21 C 0.6314(5) 0.6911(5) 0.4449(4) 0.128(2) Uani 1 1 d .
H21 H 0.632638 0.750097 0.462041 0.154 Uiso 1 1 calc R
C3 C 0.1718(7) 1.0041(5) 0.2307(3) 0.141(3) Uani 1 1 d .
H3 H 0.138015 1.053696 0.241673 0.169 Uiso 1 1 calc R
C25 C 0.5332(6) 0.5528(5) 0.3743(5) 0.130(2) Uani 1 1 d .
H25 H 0.472125 0.517970 0.343973 0.155 Uiso 1 1 calc R
C14 C 0.7403(9) 0.9070(6) 0.2871(4) 0.158(3) Uani 1 1 d .
N3 N 0.9182(12) 1.1483(5) 0.3703(6) 0.194(4) Uani 1 1 d .
C19 C 0.8072(10) 0.9337(6) 0.2413(4) 0.165(4) Uani 1 1 d .
H19 H 0.816746 0.896669 0.192814 0.198 Uiso 1 1 calc R
C4 C 0.2278(10) 0.9886(6) 0.2878(4) 0.192(5) Uani 1 1 d .
H4 H 0.231705 1.027363 0.337194 0.230 Uiso 1 1 calc R
C18 C 0.8609(11) 1.0177(8) 0.2687(5) 0.182(5) Uani 1 1 d .
H18 H 0.898841 1.039086 0.236669 0.218 Uiso 1 1 calc R
C17 C 0.8571(12) 1.0685(6) 0.3438(5) 0.183(4) Uani 1 1 d .
C16 C 0.7925(12) 1.0399(7) 0.3901(6) 0.198(5) Uani 1 1 d .
H16 H 0.786156 1.075179 0.439751 0.237 Uiso 1 1 calc R
C15 C 0.7361(13) 0.9554(8) 0.3603(5) 0.224(6) Uani 1 1 d .
H15 H 0.696324 0.933729 0.391449 0.268 Uiso 1 1 calc R
N1 N 0.9296(14) 1.2907(4) 0.4185(4) 0.232(7) Uani 1 1 d .
C56 C 0.8790(11) 1.2289(7) 0.3986(6) 0.175(4) Uani 1 1 d .
H56 H 0.802366 1.229250 0.400395 0.211 Uiso 1 1 calc R
N2 N 1.0490(13) 1.2521(9) 0.4211(10) 0.269(7) Uani 1 1 d .
C55 C 1.0409(18) 1.1642(12) 0.3825(13) 0.309(12) Uani 1 1 d .
H55 H 1.095125 1.127389 0.368800 0.371 Uiso 1 1 calc R

loop_
_atom_site_aniso_label
_atom_site_aniso_U_11
_atom_site_aniso_U_22
_atom_site_aniso_U_33
_atom_site_aniso_U_23
_atom_site_aniso_U_13
_atom_site_aniso_U_12
Cu1 0.0619(3) 0.0637(3) 0.0732(3) 0.0408(2) 0.0161(2) 0.01749(19)
Cu2 0.0901(4) 0.0764(3) 0.0627(3) 0.0419(2) 0.0191(2) 0.0062(3)
O10 0.0769(14) 0.0910(16) 0.0608(12) 0.0350(12) 0.0210(10) -0.0111(12)
O11 0.0741(14) 0.0691(13) 0.1060(19) 0.0454(13) 0.0014(13) 0.0169(11)
O13 0.0779(14) 0.0783(15) 0.0935(17) 0.0409(14) 0.0261(13) 0.0104(12)
O8 0.0967(16) 0.0839(15) 0.0602(12) 0.0408(11) 0.0170(11) -0.0027(13)
O14 0.0767(14) 0.0738(15) 0.1031(19) 0.0381(14) 0.0321(13) 0.0053(12)
O1 0.1048(19) 0.0950(18) 0.0805(16) 0.0470(14) 0.0126(14) 0.0417(16)
O12 0.0683(13) 0.0961(17) 0.1068(19) 0.0728(16) 0.0067(12) 0.0051(12)
O2 0.0942(17) 0.0856(16) 0.0812(17) 0.0417(14) 0.0059(13) 0.0323(14)
O9 0.1133(19) 0.0795(15) 0.0649(13) 0.0386(12) 0.0292(13) -0.0008(14)
N6 0.0756(15) 0.0681(15) 0.0680(15) 0.0354(13) 0.0142(12) 0.0187(13)
N5 0.0756(16) 0.0701(16) 0.0726(16) 0.0354(13) 0.0170(13) 0.0198(13)
C34 0.0654(16) 0.0737(18) 0.0590(15) 0.0326(14) 0.0199(13) 0.0026(14)
N4 0.115(2) 0.085(2) 0.0711(17) 0.0439(16) 0.0188(16) 0.0345(18)
C38 0.0646(16) 0.0670(17) 0.0753(19) 0.0334(15) 0.0196(14) 0.0168(14)
C35 0.0620(16) 0.084(2) 0.0655(17) 0.0396(16) 0.0207(13) 0.0088(15)
C39 0.0747(18) 0.0760(19) 0.0720(18) 0.0445(16) 0.0221(15) 0.0125(15)
C37 0.0584(15) 0.0730(18) 0.083(2) 0.0436(17) 0.0188(14) 0.0107(13)
C47 0.0754(18) 0.0697(18) 0.0622(16) 0.0327(14) 0.0179(14) 0.0231(15)
C28 0.0647(16) 0.0785(19) 0.0608(16) 0.0394(15) 0.0135(13) 0.0064(14)
C36 0.0647(16) 0.0727(18) 0.0745(18) 0.0432(16) 0.0207(14) 0.0087(14)
C27 0.0732(18) 0.0765(19) 0.0591(16) 0.0393(16) 0.0143(14) 0.0047(15)
C31 0.0612(15) 0.0769(19) 0.0589(16) 0.0359(15) 0.0156(12) 0.0049(14)
C40 0.0709(18) 0.0714(19) 0.082(2) 0.0429(17) 0.0195(15) 0.0203(15)
C43 0.0704(17) 0.0720(18) 0.0666(17) 0.0359(15) 0.0153(14) 0.0215(14)
C41 0.080(2) 0.089(2) 0.0705(19) 0.0400(18) 0.0088(16) 0.0307(18)
C42 0.083(2) 0.075(2) 0.0668(18) 0.0306(16) 0.0121(15) 0.0246(17)
C54 0.0677(17) 0.075(2) 0.082(2) 0.0494(18) 0.0150(16) 0.0112(15)
C48 0.0669(17) 0.082(2) 0.083(2) 0.0535(19) 0.0071(15) 0.0018(15)
O6 0.140(3) 0.159(4) 0.114(3) 0.069(3) 0.031(3) 0.007(3)
C1 0.0743(19) 0.088(2) 0.086(2) 0.056(2) 0.0130(17) 0.0216(17)
C51 0.0733(18) 0.0700(18) 0.0726(18) 0.0409(16) 0.0152(15) 0.0116(15)
C33 0.083(2) 0.079(2) 0.0622(17) 0.0307(16) 0.0216(15) -0.0019(17)
O4 0.149(4) 0.116(3) 0.117(3) 0.044(2) -0.011(3) 0.001(3)
O5 0.102(2) 0.119(3) 0.200(5) 0.087(3) -0.027(3) 0.013(2)
C32 0.083(2) 0.077(2) 0.0678(19) 0.0369(17) 0.0194(16) -0.0057(17)
C29 0.086(2) 0.082(2) 0.069(2) 0.0361(17) 0.0207(17) -0.0122(18)
C44 0.096(2) 0.081(2) 0.072(2) 0.0315(18) -0.0050(18) 0.0291(19)
C45 0.090(2) 0.073(2) 0.083(2) 0.0250(18) 0.0027(19) 0.0292(18)
C53 0.081(2) 0.086(2) 0.090(2) 0.044(2) 0.0294(19) 0.0113(19)
C2 0.095(3) 0.092(3) 0.085(2) 0.050(2) 0.0103(19) 0.030(2)
C46 0.108(3) 0.082(2) 0.072(2) 0.0410(18) 0.0229(19) 0.031(2)
C30 0.092(2) 0.081(2) 0.0593(17) 0.0283(16) 0.0187(16) -0.0123(18)
C52 0.087(2) 0.077(2) 0.095(3) 0.039(2) 0.030(2) 0.0052(18)
C26 0.150(5) 0.114(4) 0.084(3) 0.026(3) 0.031(3) -0.052(4)
C49 0.096(3) 0.073(2) 0.104(3) 0.036(2) 0.028(2) -0.0021(19)
C50 0.085(2) 0.072(2) 0.095(3) 0.0339(19) 0.028(2) 0.0084(17)
O7 0.364(11) 0.135(4) 0.130(4) 0.071(4) 0.105(6) 0.036(6)
O3 0.299(7) 0.260(7) 0.090(2) 0.080(3) 0.030(3) 0.209(6)
C7 0.103(3) 0.094(3) 0.090(3) 0.048(2) 0.011(2) 0.031(2)
C12 0.106(3) 0.102(3) 0.110(3) 0.042(3) -0.018(3) 0.025(3)
C11 0.128(4) 0.084(3) 0.120(4) 0.028(3) -0.031(3) 0.030(3)
C6 0.144(4) 0.114(4) 0.107(3) 0.063(3) 0.026(3) 0.069(3)
C10 0.160(5) 0.097(3) 0.088(3) 0.031(3) -0.021(3) 0.027(3)
C8 0.197(7) 0.143(5) 0.073(3) 0.039(3) 0.001(4) 0.098(5)
C13 0.145(5) 0.127(4) 0.097(3) 0.043(3) -0.027(3) 0.053(4)
C20 0.098(3) 0.107(3) 0.123(4) 0.056(3) -0.014(3) 0.017(3)
C9 0.245(9) 0.118(4) 0.081(3) 0.043(3) 0.000(4) 0.087(5)
C23 0.112(4) 0.233(9) 0.133(5) 0.128(6) 0.016(4) 0.041(5)
C5 0.194(6) 0.150(5) 0.088(3) 0.060(3) 0.025(3) 0.103(5)
C22 0.107(4) 0.199(8) 0.158(6) 0.112(6) -0.013(4) 0.041(5)
C24 0.210(8) 0.126(5) 0.174(7) 0.106(5) 0.072(6) 0.079(6)
C21 0.111(4) 0.136(5) 0.150(6) 0.070(4) -0.016(4) 0.013(4)
C3 0.207(7) 0.137(5) 0.097(3) 0.046(3) 0.000(4) 0.100(5)
C25 0.128(4) 0.120(4) 0.166(6) 0.080(5) 0.016(4) 0.023(4)
C14 0.218(9) 0.148(6) 0.102(4) 0.051(4) -0.005(5) -0.025(6)
N3 0.306(12) 0.107(4) 0.199(8) 0.075(5) 0.091(8) 0.066(6)
C19 0.252(11) 0.139(6) 0.094(4) 0.041(4) 0.023(5) -0.023(7)
C4 0.313(12) 0.200(8) 0.093(4) 0.051(4) 0.012(5) 0.180(9)
C18 0.261(12) 0.204(10) 0.119(6) 0.078(6) 0.055(7) 0.114(10)
C17 0.307(14) 0.139(6) 0.118(5) 0.071(5) 0.025(7) -0.004(8)
C16 0.306(15) 0.149(7) 0.127(6) 0.046(5) 0.050(8) -0.017(9)
C15 0.351(17) 0.190(9) 0.110(6) 0.064(6) 0.011(8) -0.090(11)
N1 0.50(2) 0.072(3) 0.130(5) 0.049(3) 0.103(8) 0.013(6)
C56 0.244(11) 0.148(8) 0.171(8) 0.087(7) 0.089(8) 0.065(8)
N2 0.265(14) 0.161(9) 0.38(2) 0.091(12) 0.042(13) 0.035(10)
C55 0.27(2) 0.208(17) 0.37(3) 0.023(16) 0.074(19) -0.034(15)

loop_
_atom_type_symbol
_atom_type_description
_atom_type_scat_dispersion_real
_atom_type_scat_dispersion_imag
_atom_type_scat_source
C C 0.0181 0.0091 'International Tables Vol C Tables 4.2.6.8 and 6.1.1.4'
H H 0.0000 0.0000 'International Tables Vol C Tables 4.2.6.8 and 6.1.1.4'
Cu Cu -1.9646 0.5888 'International Tables Vol C Tables 4.2.6.8 and 6.1.1.4'
N N 0.0311 0.0180 'International Tables Vol C Tables 4.2.6.8 and 6.1.1.4'
O O 0.0492 0.0322 'International Tables Vol C Tables 4.2.6.8 and 6.1.1.4'

loop_
_geom_angle_atom_site_label_1
_geom_angle_atom_site_label_2
_geom_angle_atom_site_label_3
_geom_angle
_geom_angle_site_symmetry_1
_geom_angle_site_symmetry_3
O13 Cu1 Cu1 84.49(9) 1_564 2_575
O13 Cu1 N5 96.16(11) 1_564 2_576
O14 Cu1 Cu1 82.67(8) 2_566 2_575
O14 Cu1 O13 167.16(12) 2_566 1_564
O14 Cu1 O2 89.53(13) 2_566 2_575
O14 Cu1 N5 96.61(12) 2_566 2_576
O1 Cu1 Cu1 83.41(9) . 2_575
O1 Cu1 O13 89.44(13) . 1_564
O1 Cu1 O14 89.31(14) . 2_566
O1 Cu1 O2 167.11(12) . 2_575
O1 Cu1 N5 101.42(12) . 2_576
O2 Cu1 Cu1 83.71(9) 2_575 2_575
O2 Cu1 O13 88.85(13) 2_575 1_564
O2 Cu1 N5 91.47(12) 2_575 2_576
N5 Cu1 Cu1 175.12(8) 2_576 2_575
O8 Cu2 Cu2 83.98(8) . 2_766
O8 Cu2 O9 166.85(12) . 2_766
O8 Cu2 O6 89.90(15) . 2_766
O8 Cu2 N1 95.1(2) . 2_776
O9 Cu2 Cu2 82.89(8) 2_766 2_766
O9 Cu2 O6 90.56(16) 2_766 2_766
O9 Cu2 N1 97.1(2) 2_766 2_776
O6 Cu2 Cu2 89.09(17) 2_766 2_766
O6 Cu2 N1 109.3(5) 2_766 2_776
O7 Cu2 Cu2 76.6(2) . 2_766
O7 Cu2 O8 88.81(18) . .
O7 Cu2 O9 87.51(18) . 2_766
O7 Cu2 O6 165.7(3) . 2_766
O7 Cu2 N1 85.0(5) . 2_776
N1 Cu2 Cu2 161.6(5) 2_776 2_766
C31 O10 C34 117.4(3) . .
C40 O11 C38 120.3(3) . .
C54 O13 Cu1 122.3(3) . 1_546
C27 O8 Cu2 123.1(2) . .
C54 O14 Cu1 124.6(2) . 2_566
C1 O1 Cu1 123.7(3) . .
C36 O12 C48 117.9(3) . .
C1 O2 Cu1 122.7(2) . 2_575
C27 O9 Cu2 123.9(2) . 2_766
C47 N6 C43 127.3(3) . .
C47 N6 C46 104.6(3) . .
C46 N6 C43 128.1(3) . .
N4 N5 Cu1 127.3(2) . 2_576
C47 N5 Cu1 124.5(2) . 2_576
C47 N5 N4 108.0(3) . .
C35 C34 O10 117.2(3) . .
C39 C34 O10 119.8(3) . .
C39 C34 C35 123.0(3) . .
C46 N4 N5 105.9(3) . .
O11 C38 C39 122.1(3) . .
C37 C38 O11 115.8(3) . .
C37 C38 C39 121.9(3) . .
C34 C35 H35 121.3 . .
C34 C35 C36 117.5(3) . .
C36 C35 H35 121.3 . .
C34 C39 C38 117.4(3) . .
C34 C39 H39 121.3 . .
C38 C39 H39 121.3 . .
C38 C37 H37 120.6 . .
C38 C37 C36 118.8(3) . .
C36 C37 H37 120.6 . .
N6 C47 H47 124.9 . .
N5 C47 N6 110.2(3) . .
N5 C47 H47 124.9 . .
C33 C28 C27 120.1(3) . .
C29 C28 C27 120.4(3) . .
C29 C28 C33 119.5(3) . .
O12 C36 C35 115.0(3) . .
O12 C36 C37 123.5(3) . .
C37 C36 C35 121.4(3) . .
O8 C27 O9 126.0(3) . .
O8 C27 C28 117.2(3) . .
O9 C27 C28 116.9(3) . .
O10 C31 C32 123.0(3) . .
C30 C31 O10 115.7(3) . .
C30 C31 C32 121.2(3) . .
O11 C40 C45 115.5(3) . .
C41 C40 O11 123.2(3) . .
C41 C40 C45 121.2(3) . .
C42 C43 N6 119.6(3) . .
C44 C43 N6 120.1(3) . .
C44 C43 C42 120.3(3) . .
C40 C41 H41 120.3 . .
C40 C41 C42 119.5(3) . .
C42 C41 H41 120.3 . .
C43 C42 C41 119.6(4) . .
C43 C42 H42 120.2 . .
C41 C42 H42 120.2 . .
O13 C54 O14 125.9(3) . .
O13 C54 C51 117.5(3) . .
O14 C54 C51 116.6(3) . .
C53 C48 O12 117.8(3) . .
C53 C48 C49 121.7(3) . .
C49 C48 O12 120.3(4) . .
C26 O6 Cu2 105.0(6) . 2_766
O1 C1 C2 115.0(4) . .
O2 C1 O1 126.4(3) . .
O2 C1 C2 118.6(3) . .
C52 C51 C54 121.4(3) . .
C52 C51 C50 117.8(3) . .
C50 C51 C54 120.8(3) . .
C28 C33 H33 119.7 . .
C28 C33 C32 120.7(3) . .
C32 C33 H33 119.7 . .
C10 O4 C14 112.2(6) . .
C20 O5 C12 122.3(5) . .
C31 C32 H32 120.3 . .
C33 C32 C31 119.3(3) . .
C33 C32 H32 120.3 . .
C28 C29 H29 119.5 . .
C28 C29 C30 121.0(3) . .
C30 C29 H29 119.5 . .
C43 C44 H44 119.8 . .
C43 C44 C45 120.3(3) . .
C45 C44 H44 119.8 . .
C40 C45 H45 120.4 . .
C44 C45 C40 119.2(4) . .
C44 C45 H45 120.4 . .
C48 C53 H53 120.7 . .
C48 C53 C52 118.6(4) . .
C52 C53 H53 120.7 . .
C7 C2 C1 120.7(4) . .
C3 C2 C1 119.4(4) . .
C3 C2 C7 119.9(4) . .
N6 C46 H46 124.4 . .
N4 C46 N6 111.2(3) . .
N4 C46 H46 124.4 . .
C31 C30 C29 118.3(3) . .
C31 C30 H30 120.9 . .
C29 C30 H30 120.9 . .
C51 C52 C53 121.8(4) . .
C51 C52 H52 119.1 . .
C53 C52 H52 119.1 . .
O6 C26 Cu2 50.5(5) . 2_766
O6 C26 O7 144.5(10) . .
O6 C26 C23 106.5(7) . .
O7 C26 Cu2 94.0(6) . 2_766
O7 C26 C23 109.0(8) . .
C23 C26 Cu2 156.7(5) . 2_766
C48 C49 H49 120.7 . .
C48 C49 C50 118.6(4) . .
C50 C49 H49 120.7 . .
C51 C50 C49 121.4(4) . .
C51 C50 H50 119.3 . .
C49 C50 H50 119.3 . .
C26 O7 Cu2 124.8(6) . .
C5 O3 C8 119.6(5) . .
C2 C7 H7 119.2 . .
C2 C7 C6 121.6(5) . .
C6 C7 H7 119.2 . .
O5 C12 C11 123.1(5) . .
C13 C12 O5 116.0(6) . .
C13 C12 C11 120.8(6) . .
C12 C11 H11 121.1 . .
C10 C11 C12 117.8(6) . .
C10 C11 H11 121.1 . .
C7 C6 H6 120.9 . .
C7 C6 C5 118.1(4) . .
C5 C6 H6 120.9 . .
C11 C10 O4 117.9(6) . .
C11 C10 C9 124.3(8) . .
C9 C10 O4 117.8(6) . .
C13 C8 O3 117.0(8) . .
C9 C8 O3 120.0(7) . .
C9 C8 C13 122.8(6) . .
C12 C13 C8 118.9(7) . .
C12 C13 H13 120.5 . .
C8 C13 H13 120.5 . .
O5 C20 C21 118.7(5) . .
C25 C20 O5 120.3(6) . .
C25 C20 C21 120.9(6) . .
C10 C9 H9 122.3 . .
C8 C9 C10 115.4(6) . .
C8 C9 H9 122.3 . .
C22 C23 C26 121.0(7) . .
C22 C23 C24 119.7(6) . .
C24 C23 C26 119.2(8) . .
O3 C5 C6 124.4(5) . .
O3 C5 C4 114.4(6) . .
C6 C5 C4 121.2(5) . .
C23 C22 H22 119.1 . .
C21 C22 C23 121.8(8) . .
C21 C22 H22 119.1 . .
C23 C24 H24 120.8 . .
C25 C24 C23 118.3(7) . .
C25 C24 H24 120.8 . .
C20 C21 H21 119.4 . .
C22 C21 C20 121.3(8) . .
C22 C21 H21 119.4 . .
C2 C3 H3 120.0 . .
C2 C3 C4 120.1(5) . .
C4 C3 H3 120.0 . .
C20 C25 C24 117.7(8) . .
C20 C25 H25 121.1 . .
C24 C25 H25 121.1 . .
C19 C14 O4 114.2(7) . .
C15 C14 O4 124.2(8) . .
C15 C14 C19 121.5(9) . .
C17 N3 C56 128.4(13) . .
C17 N3 C55 124.7(12) . .
C56 N3 C55 106.5(13) . .
C14 C19 H19 120.4 . .
C14 C19 C18 119.2(8) . .
C18 C19 H19 120.4 . .
C5 C4 H4 120.5 . .
C3 C4 C5 119.0(6) . .
C3 C4 H4 120.5 . .
C19 C18 H18 120.2 . .
C17 C18 C19 119.5(10) . .
C17 C18 H18 120.2 . .
N3 C17 C18 118.0(10) . .
N3 C17 C16 121.5(9) . .
C18 C17 C16 120.5(11) . .
C17 C16 H16 120.6 . .
C17 C16 C15 118.7(10) . .
C15 C16 H16 120.6 . .
C14 C15 C16 120.0(9) . .
C14 C15 H15 120.0 . .
C16 C15 H15 120.0 . .
C56 N1 Cu2 153.5(14) . 2_776
C56 N1 N2 95.2(10) . .
N2 N1 Cu2 110.4(10) . 2_776
N3 C56 H56 116.8 . .
N1 C56 N3 126.3(15) . .
N1 C56 H56 116.8 . .
C55 N2 N1 112.8(16) . .
N3 C55 H55 131.4 . .
N2 C55 N3 97.2(17) . .
N2 C55 H55 131.4 . .

loop_
_geom_bond_atom_site_label_1
_geom_bond_atom_site_label_2
_geom_bond_distance
_geom_bond_site_symmetry_2
Cu1 Cu1 2.6796(9) 2_575
Cu1 O13 1.991(3) 1_564
Cu1 O14 1.977(3) 2_566
Cu1 O1 1.946(3) .
Cu1 O2 1.978(3) 2_575
Cu1 N5 2.168(3) 2_576
Cu2 Cu2 2.7019(11) 2_766
Cu2 O8 1.954(2) .
Cu2 O9 1.962(2) 2_766
Cu2 O6 2.010(5) 2_766
Cu2 O7 1.856(10) .
Cu2 N1 2.010(6) 2_776
O10 C34 1.390(4) .
O10 C31 1.381(4) .
O11 C38 1.382(4) .
O11 C40 1.379(4) .
O13 C54 1.244(5) .
O8 C27 1.264(4) .
O14 C54 1.267(5) .
O1 C1 1.275(5) .
O12 C36 1.376(4) .
O12 C48 1.397(4) .
O2 C1 1.234(5) .
O9 C27 1.266(5) .
N6 C47 1.344(5) .
N6 C43 1.428(4) .
N6 C46 1.363(5) .
N5 N4 1.382(4) .
N5 C47 1.305(4) .
C34 C35 1.384(5) .
C34 C39 1.380(5) .
N4 C46 1.300(5) .
C38 C39 1.390(5) .
C38 C37 1.376(5) .
C35 H35 0.9300 .
C35 C36 1.392(5) .
C39 H39 0.9300 .
C37 H37 0.9300 .
C37 C36 1.387(5) .
C47 H47 0.9300 .
C28 C27 1.500(4) .
C28 C33 1.377(5) .
C28 C29 1.377(5) .
C31 C32 1.385(5) .
C31 C30 1.377(5) .
C40 C41 1.356(6) .
C40 C45 1.382(6) .
C43 C42 1.375(5) .
C43 C44 1.369(6) .
C41 H41 0.9300 .
C41 C42 1.400(5) .
C42 H42 0.9300 .
C54 C51 1.501(5) .
C48 C53 1.364(6) .
C48 C49 1.367(6) .
O6 C26 1.083(8) .
C1 C2 1.490(5) .
C51 C52 1.378(6) .
C51 C50 1.382(6) .
C33 H33 0.9300 .
C33 C32 1.377(5) .
O4 C10 1.402(9) .
O4 C14 1.429(10) .
O5 C12 1.366(7) .
O5 C20 1.365(6) .
C32 H32 0.9300 .
C29 H29 0.9300 .
C29 C30 1.398(5) .
C44 H44 0.9300 .
C44 C45 1.381(5) .
C45 H45 0.9300 .
C53 H53 0.9300 .
C53 C52 1.394(5) .
C2 C7 1.372(6) .
C2 C3 1.363(8) .
C46 H46 0.9300 .
C30 H30 0.9300 .
C52 H52 0.9300 .
C26 O7 1.279(10) .
C26 C23 1.768(11) .
C49 H49 0.9300 .
C49 C50 1.397(6) .
C50 H50 0.9300 .
O3 C8 1.390(7) .
O3 C5 1.360(6) .
C7 H7 0.9300 .
C7 C6 1.373(7) .
C12 C11 1.390(9) .
C12 C13 1.344(8) .
C11 H11 0.9300 .
C11 C10 1.346(9) .
C6 H6 0.9300 .
C6 C5 1.377(9) .
C10 C9 1.385(9) .
C8 C13 1.388(10) .
C8 C9 1.360(12) .
C13 H13 0.9300 .
C20 C21 1.408(9) .
C20 C25 1.351(9) .
C9 H9 0.9300 .
C23 C22 1.320(13) .
C23 C24 1.451(13) .
C5 C4 1.386(8) .
C22 H22 0.9300 .
C22 C21 1.303(8) .
C24 H24 0.9300 .
C24 C25 1.414(10) .
C21 H21 0.9300 .
C3 H3 0.9300 .
C3 C4 1.386(8) .
C25 H25 0.9300 .
C14 C19 1.376(12) .
C14 C15 1.346(13) .
N3 C17 1.382(13) .
N3 C56 1.412(12) .
N3 C55 1.48(2) .
C19 H19 0.9300 .
C19 C18 1.405(14) .
C4 H4 0.9300 .
C18 H18 0.9300 .
C18 C17 1.383(13) .
C17 C16 1.384(13) .
C16 H16 0.9300 .
C16 C15 1.422(14) .
C15 H15 0.9300 .
N1 C56 1.086(14) .
N1 N2 1.653(19) .
C56 H56 0.9300 .
N2 C55 1.39(2) .
C55 H55 0.9300 .

loop_
_platon_squeeze_void_nr
_platon_squeeze_void_average_x
_platon_squeeze_void_average_y
_platon_squeeze_void_average_z
_platon_squeeze_void_volume
_platon_squeeze_void_count_electrons
_platon_squeeze_void_content
1 -0.003 -0.012 0.491 1573 52 ' '
